data_7047199
loop_
_publ_author_name
'Patel, Upali'
'Abbas, Mohammed A.'
'McMillen, Colin D.'
'Brumaghim, Julia L.'

_publ_section_title
;
 Selective cation and anion guest binding in host selenazamacrocycles.
;
_journal_issue 35
_journal_name_full 'Dalton transactions (Cambridge, England : 2003)'
_journal_page_first 12066
_journal_page_last 12070
_journal_paper_doi 10.1039/c8dt02110d
_journal_volume 47
_journal_year 2018
_chemical_formula_sum 'C32 H28 B2 F8 Fe N4 Se2'
_chemical_formula_weight 855.97
_space_group_crystal_system monoclinic
_space_group_IT_number 15
_space_group_name_Hall '-C 2yc'
_space_group_name_H-M_alt 'C 1 2/c 1'
_symmetry_space_group_name_Hall '-C 2yc'
_symmetry_space_group_name_H-M 'C 1 2/c 1'
_atom_sites_solution_hydrogens geom
_atom_sites_solution_primary direct
_atom_sites_solution_secondary difmap
_audit_creation_method SHELXL-2014/7
_audit_update_record
;
2017-08-16 deposited with the CCDC.
2018-08-01 downloaded from the CCDC.
;
_cell_angle_alpha 90
_cell_angle_beta 106.425(3)
_cell_angle_gamma 90
_cell_formula_units_Z 4
_cell_length_a 17.4674(17)
_cell_length_b 10.6360(11)
_cell_length_c 17.9626(19)
_cell_measurement_reflns_used 4615
_cell_measurement_temperature 298(2)
_cell_measurement_theta_max 26.74
_cell_measurement_theta_min 2.39
_cell_volume 3201.0(6)
_computing_cell_refinement 'Bruker SAINT'
_computing_data_collection 'Bruker APEX3'
_computing_data_reduction 'Bruker SAINT'
_computing_molecular_graphics 'Bruker SHELXTL'
_computing_publication_material 'Bruker SHELXTL'
_computing_structure_refinement 'SHELXL-2014 (Sheldrick 2014)'
_computing_structure_solution 'SHELXT-2014 (Sheldrick 2014)'
_diffrn_ambient_temperature 298(2)
_diffrn_measured_fraction_theta_full 0.994
_diffrn_measured_fraction_theta_max 0.994
_diffrn_measurement_device_type 'Bruker D8 Venture Photon 100'
_diffrn_measurement_method '\f and \w scans'
_diffrn_radiation_type MoK\a
_diffrn_radiation_wavelength 0.71073
_diffrn_reflns_av_R_equivalents 0.0367
_diffrn_reflns_av_unetI/netI 0.0260
_diffrn_reflns_Laue_measured_fraction_full 0.994
_diffrn_reflns_Laue_measured_fraction_max 0.994
_diffrn_reflns_limit_h_max 20
_diffrn_reflns_limit_h_min -20
_diffrn_reflns_limit_k_max 12
_diffrn_reflns_limit_k_min -12
_diffrn_reflns_limit_l_max 21
_diffrn_reflns_limit_l_min -21
_diffrn_reflns_number 13474
_diffrn_reflns_point_group_measured_fraction_full 0.994
_diffrn_reflns_point_group_measured_fraction_max 0.994
_diffrn_reflns_theta_full 25.149
_diffrn_reflns_theta_max 25.149
_diffrn_reflns_theta_min 2.394
_diffrn_source 'Incoatec I\mS'
_exptl_absorpt_coefficient_mu 2.824
_exptl_absorpt_correction_T_max 1.0000
_exptl_absorpt_correction_T_min 0.8668
_exptl_absorpt_correction_type multi-scan
_exptl_absorpt_process_details 'SADABS, Bruker'
_exptl_crystal_colour red
_exptl_crystal_density_diffrn 1.776
_exptl_crystal_description tabular
_exptl_crystal_F_000 1696
_exptl_crystal_size_max 0.200
_exptl_crystal_size_mid 0.160
_exptl_crystal_size_min 0.090
_refine_diff_density_max 1.034
_refine_diff_density_min -0.452
_refine_diff_density_rms 0.090
_refine_ls_extinction_method none
_refine_ls_goodness_of_fit_ref 1.074
_refine_ls_hydrogen_treatment constr
_refine_ls_matrix_type full
_refine_ls_number_parameters 222
_refine_ls_number_reflns 2850
_refine_ls_number_restraints 0
_refine_ls_restrained_S_all 1.074
_refine_ls_R_factor_all 0.0636
_refine_ls_R_factor_gt 0.0496
_refine_ls_shift/su_max 0.000
_refine_ls_shift/su_mean 0.000
_refine_ls_structure_factor_coef Fsqd
_refine_ls_weighting_details 'w=1/[\s^2^(Fo^2^)+(0.0527P)^2^+16.2373P] where P=(Fo^2^+2Fc^2^)/3'
_refine_ls_weighting_scheme calc
_refine_ls_wR_factor_gt 0.1144
_refine_ls_wR_factor_ref 0.1286
_reflns_Friedel_coverage 0.000
_reflns_number_gt 2286
_reflns_number_total 2850
_reflns_threshold_expression 'I > 2\s(I)'
_cod_data_source_file c8dt02110d2.cif
_cod_data_source_block Fe-mac
_cod_depositor_comments 'Adding full bibliography for 7047199--7047201.cif.'
_cod_database_code 7047199
_shelx_shelxl_version_number 2014/7
_shelx_space_group_comment
;
The symmetry employed for this shelxl refinement is uniquely defined
by the following loop, which should always be used as a source of
symmetry information in preference to the above space-group names.
They are only intended as comments.
;
_shelx_estimated_absorpt_t_min 0.602
_shelx_estimated_absorpt_t_max 0.785

loop_
_space_group_symop_operation_xyz
'x, y, z'
'-x, y, -z+1/2'
'x+1/2, y+1/2, z'
'-x+1/2, y+1/2, -z+1/2'
'-x, -y, -z'
'x, -y, z-1/2'
'-x+1/2, -y+1/2, -z'
'x+1/2, -y+1/2, z-1/2'

loop_
_atom_site_label
_atom_site_type_symbol
_atom_site_fract_x
_atom_site_fract_y
_atom_site_fract_z
_atom_site_U_iso_or_equiv
_atom_site_adp_type
_atom_site_occupancy
_atom_site_site_symmetry_order
_atom_site_calc_flag
_atom_site_refinement_flags_posn
_atom_site_refinement_flags_adp
_atom_site_refinement_flags_occupancy
Se1 Se 0.09724(3) 0.03876(5) 0.24634(3) 0.04710(19) Uani 1 1 d . . .
Fe1 Fe 0.0000 -0.11242(10) 0.2500 0.0495(3) Uani 1 2 d S T P
C7 C 0.1550(3) -0.0443(6) 0.1833(3) 0.0549(13) Uani 1 1 d . . .
N1 N 0.0838(3) -0.2422(5) 0.2672(4) 0.0748(15) Uani 1 1 d . . .
C6 C 0.1867(3) 0.0292(7) 0.1361(3) 0.0683(16) Uani 1 1 d . . .
H6 H 0.1762 0.1151 0.1318 0.082 Uiso 1 1 calc R U .
C13 C -0.0213(3) 0.1001(7) 0.0999(3) 0.0626(15) Uani 1 1 d . . .
C8 C 0.0355(3) 0.1479(5) 0.1662(3) 0.0527(12) Uani 1 1 d . . .
C14 C -0.0425(3) -0.0314(8) 0.0869(4) 0.0688(17) Uani 1 1 d . . .
H14 H -0.0657 -0.0549 0.0356 0.083 Uiso 1 1 calc R U .
C2 C 0.1717(3) -0.1740(7) 0.1910(4) 0.0666(16) Uani 1 1 d . . .
C5 C 0.2350(4) -0.0263(11) 0.0947(4) 0.096(3) Uani 1 1 d . . .
H5 H 0.2547 0.0222 0.0612 0.116 Uiso 1 1 calc R U .
C1 C 0.1460(4) -0.2554(6) 0.2437(5) 0.0779(19) Uani 1 1 d . . .
H1 H 0.1781 -0.3247 0.2626 0.093 Uiso 1 1 calc R U .
C3 C 0.2222(4) -0.2238(9) 0.1511(5) 0.089(2) Uani 1 1 d . . .
H3 H 0.2356 -0.3086 0.1568 0.107 Uiso 1 1 calc R U .
C9 C 0.0520(4) 0.2752(6) 0.1749(5) 0.0757(18) Uani 1 1 d . . .
H9 H 0.0903 0.3049 0.2185 0.091 Uiso 1 1 calc R U .
C10 C 0.0113(6) 0.3573(8) 0.1184(7) 0.105(3) Uani 1 1 d . . .
H10 H 0.0210 0.4432 0.1245 0.126 Uiso 1 1 calc R U .
C4 C 0.2529(4) -0.1504(12) 0.1034(5) 0.108(3) Uani 1 1 d . . .
H4 H 0.2861 -0.1862 0.0769 0.130 Uiso 1 1 calc R U .
C11 C -0.0446(6) 0.3118(12) 0.0520(6) 0.117(4) Uani 1 1 d . . .
H11 H -0.0715 0.3675 0.0135 0.140 Uiso 1 1 calc R U .
C12 C -0.0599(4) 0.1864(11) 0.0432(4) 0.095(3) Uani 1 1 d . . .
H12 H -0.0968 0.1576 -0.0017 0.114 Uiso 1 1 calc R U .
N2 N -0.0330(3) -0.1183(5) 0.1371(3) 0.0623(13) Uani 1 1 d . . .
F2 F 0.1905(4) 0.4609(8) 0.1567(3) 0.168(3) Uani 1 1 d . . .
C16 C 0.0770(5) -0.3244(7) 0.3315(6) 0.106(3) Uani 1 1 d . . .
H16A H 0.1249 -0.3747 0.3500 0.128 Uiso 1 1 calc R U .
H16B H 0.0319 -0.3807 0.3134 0.128 Uiso 1 1 calc R U .
C15 C -0.0658(5) -0.2436(8) 0.1048(6) 0.105(3) Uani 1 1 d . . .
H15A H -0.1165 -0.2322 0.0656 0.126 Uiso 1 1 calc R U .
H15B H -0.0291 -0.2839 0.0805 0.126 Uiso 1 1 calc R U .
F4 F 0.2201(6) 0.3038(7) 0.0976(7) 0.235(5) Uani 1 1 d . . .
B1 B 0.2105(5) 0.4243(8) 0.0930(5) 0.076(2) Uani 1 1 d . . .
F1 F 0.1520(3) 0.4446(6) 0.0278(3) 0.1220(18) Uani 1 1 d . . .
F3 F 0.2771(3) 0.4849(7) 0.0898(3) 0.137(2) Uani 1 1 d . . .

loop_
_atom_site_aniso_label
_atom_site_aniso_U_11
_atom_site_aniso_U_22
_atom_site_aniso_U_33
_atom_site_aniso_U_23
_atom_site_aniso_U_13
_atom_site_aniso_U_12
Se1 0.0383(3) 0.0558(3) 0.0456(3) -0.0004(2) 0.0093(2) -0.0015(2)
Fe1 0.0379(5) 0.0476(6) 0.0610(6) 0.000 0.0108(4) 0.000
C7 0.032(2) 0.082(4) 0.047(3) -0.005(3) 0.005(2) 0.003(2)
N1 0.055(3) 0.056(3) 0.110(4) 0.012(3) 0.018(3) 0.009(2)
C6 0.047(3) 0.103(5) 0.057(3) -0.011(3) 0.017(3) -0.006(3)
C13 0.047(3) 0.095(5) 0.049(3) 0.013(3) 0.019(2) 0.017(3)
C8 0.044(3) 0.064(3) 0.054(3) 0.011(2) 0.020(2) 0.008(2)
C14 0.042(3) 0.113(6) 0.047(3) -0.020(3) 0.004(2) 0.005(3)
C2 0.038(3) 0.086(4) 0.070(4) -0.020(3) 0.004(3) 0.009(3)
C5 0.044(3) 0.182(10) 0.066(4) -0.025(5) 0.021(3) -0.007(5)
C1 0.055(3) 0.063(4) 0.108(5) -0.004(4) 0.010(4) 0.020(3)
C3 0.053(4) 0.122(6) 0.086(5) -0.032(5) 0.011(4) 0.026(4)
C9 0.073(4) 0.071(4) 0.098(5) 0.014(4) 0.047(4) 0.009(3)
C10 0.106(6) 0.089(6) 0.148(8) 0.049(6) 0.082(7) 0.039(5)
C4 0.054(4) 0.186(10) 0.083(5) -0.046(6) 0.016(4) 0.032(5)
C11 0.095(6) 0.155(10) 0.122(8) 0.074(7) 0.065(6) 0.068(7)
C12 0.063(4) 0.159(9) 0.064(4) 0.040(5) 0.020(3) 0.044(5)
N2 0.042(2) 0.075(3) 0.069(3) -0.028(3) 0.014(2) -0.004(2)
F2 0.176(6) 0.246(8) 0.094(4) -0.045(5) 0.060(4) -0.104(6)
C16 0.082(5) 0.070(5) 0.172(9) 0.059(6) 0.044(6) 0.022(4)
C15 0.100(6) 0.101(6) 0.119(7) -0.062(6) 0.040(5) -0.028(5)
F4 0.275(11) 0.092(5) 0.322(13) 0.067(6) 0.056(9) 0.026(6)
B1 0.075(5) 0.081(5) 0.063(4) 0.006(4) 0.004(4) -0.009(4)
F1 0.081(3) 0.180(5) 0.089(3) 0.013(3) -0.001(2) 0.011(3)
F3 0.100(4) 0.198(6) 0.118(4) -0.049(4) 0.037(3) -0.058(4)

loop_
_atom_type_symbol
_atom_type_description
_atom_type_scat_dispersion_real
_atom_type_scat_dispersion_imag
_atom_type_scat_source
C C 0.0033 0.0016 'International Tables Vol C Tables 4.2.6.8 and 6.1.1.4'
H H 0.0000 0.0000 'International Tables Vol C Tables 4.2.6.8 and 6.1.1.4'
B B 0.0013 0.0007 'International Tables Vol C Tables 4.2.6.8 and 6.1.1.4'
N N 0.0061 0.0033 'International Tables Vol C Tables 4.2.6.8 and 6.1.1.4'
F F 0.0171 0.0103 'International Tables Vol C Tables 4.2.6.8 and 6.1.1.4'
Fe Fe 0.3463 0.8444 'International Tables Vol C Tables 4.2.6.8 and 6.1.1.4'
Se Se -0.0929 2.2259 'International Tables Vol C Tables 4.2.6.8 and 6.1.1.4'

loop_
_geom_angle_atom_site_label_1
_geom_angle_atom_site_label_2
_geom_angle_atom_site_label_3
_geom_angle
_geom_angle_site_symmetry_1
_geom_angle_site_symmetry_3
C8 Se1 C7 96.4(2) . .
C8 Se1 Fe1 100.20(16) . .
C7 Se1 Fe1 101.82(17) . .
N2 Fe1 N2 176.3(3) . 2
N2 Fe1 N1 97.4(2) . .
N2 Fe1 N1 80.0(2) 2 .
N2 Fe1 N1 80.0(2) . 2
N2 Fe1 N1 97.4(2) 2 2
N1 Fe1 N1 91.1(3) . 2
N2 Fe1 Se1 92.72(14) . 2
N2 Fe1 Se1 89.79(15) 2 2
N1 Fe1 Se1 169.65(19) . 2
N1 Fe1 Se1 88.45(15) 2 2
N2 Fe1 Se1 89.79(15) . .
N2 Fe1 Se1 92.73(14) 2 .
N1 Fe1 Se1 88.45(15) . .
N1 Fe1 Se1 169.65(19) 2 .
Se1 Fe1 Se1 93.80(4) 2 .
C6 C7 C2 120.5(5) . .
C6 C7 Se1 118.0(5) . .
C2 C7 Se1 121.2(4) . .
C1 N1 C16 117.1(6) . .
C1 N1 Fe1 133.4(5) . .
C16 N1 Fe1 108.4(4) . .
C7 C6 C5 119.6(8) . .
C7 C6 H6 120.2 . .
C5 C6 H6 120.2 . .
C12 C13 C8 117.2(7) . .
C12 C13 C14 118.0(7) . .
C8 C13 C14 124.8(5) . .
C9 C8 C13 121.4(6) . .
C9 C8 Se1 116.8(5) . .
C13 C8 Se1 121.7(4) . .
N2 C14 C13 127.8(5) . .
N2 C14 H14 116.1 . .
C13 C14 H14 116.1 . .
C3 C2 C7 117.9(7) . .
C3 C2 C1 118.0(7) . .
C7 C2 C1 123.8(5) . .
C4 C5 C6 120.2(8) . .
C4 C5 H5 119.9 . .
C6 C5 H5 119.9 . .
N1 C1 C2 126.9(6) . .
N1 C1 H1 116.5 . .
C2 C1 H1 116.5 . .
C4 C3 C2 121.4(8) . .
C4 C3 H3 119.3 . .
C2 C3 H3 119.3 . .
C10 C9 C8 119.5(8) . .
C10 C9 H9 120.3 . .
C8 C9 H9 120.3 . .
C9 C10 C11 120.0(9) . .
C9 C10 H10 120.0 . .
C11 C10 H10 120.0 . .
C5 C4 C3 120.4(7) . .
C5 C4 H4 119.8 . .
C3 C4 H4 119.8 . .
C12 C11 C10 120.4(8) . .
C12 C11 H11 119.8 . .
C10 C11 H11 119.8 . .
C11 C12 C13 121.5(9) . .
C11 C12 H12 119.3 . .
C13 C12 H12 119.3 . .
C14 N2 C15 114.5(6) . .
C14 N2 Fe1 131.1(4) . .
C15 N2 Fe1 113.5(5) . .
N1 C16 C15 108.5(6) . 2
N1 C16 H16A 110.0 . .
C15 C16 H16A 110.0 2 .
N1 C16 H16B 110.0 . .
C15 C16 H16B 110.0 2 .
H16A C16 H16B 108.4 . .
C16 C15 N2 109.5(6) 2 .
C16 C15 H15A 109.8 2 .
N2 C15 H15A 109.8 . .
C16 C15 H15B 109.8 2 .
N2 C15 H15B 109.8 . .
H15A C15 H15B 108.2 . .
F4 B1 F1 105.6(8) . .
F4 B1 F3 112.4(9) . .
F1 B1 F3 110.0(7) . .
F4 B1 F2 107.0(9) . .
F1 B1 F2 112.3(8) . .
F3 B1 F2 109.4(7) . .

loop_
_geom_bond_atom_site_label_1
_geom_bond_atom_site_label_2
_geom_bond_distance
_geom_bond_site_symmetry_2
Se1 C8 1.924(5) .
Se1 C7 1.930(5) .
Se1 Fe1 2.3533(9) .
Fe1 N2 1.947(5) .
Fe1 N2 1.947(5) 2
Fe1 N1 1.973(5) .
Fe1 N1 1.973(5) 2
Fe1 Se1 2.3532(9) 2
C7 C6 1.379(8) .
C7 C2 1.409(9) .
N1 C1 1.279(8) .
N1 C16 1.479(9) .
C6 C5 1.402(9) .
C6 H6 0.9300 .
C13 C12 1.396(9) .
C13 C8 1.413(8) .
C13 C14 1.448(10) .
C8 C9 1.383(9) .
C14 N2 1.269(9) .
C14 H14 0.9300 .
C2 C3 1.389(9) .
C2 C1 1.445(10) .
C5 C4 1.355(14) .
C5 H5 0.9300 .
C1 H1 0.9300 .
C3 C4 1.375(13) .
C3 H3 0.9300 .
C9 C10 1.374(11) .
C9 H9 0.9300 .
C10 C11 1.398(14) .
C10 H10 0.9300 .
C4 H4 0.9300 .
C11 C12 1.360(14) .
C11 H11 0.9300 .
C12 H12 0.9300 .
N2 C15 1.501(8) .
F2 B1 1.345(10) .
C16 C15 1.488(13) 2
C16 H16A 0.9700 .
C16 H16B 0.9700 .
C15 C16 1.488(13) 2
C15 H15A 0.9700 .
C15 H15B 0.9700 .
F4 B1 1.291(11) .
B1 F1 1.336(9) .
B1 F3 1.345(10) .

loop_
_geom_torsion_atom_site_label_1
_geom_torsion_atom_site_label_2
_geom_torsion_atom_site_label_3
_geom_torsion_atom_site_label_4
_geom_torsion
_geom_torsion_site_symmetry_4
C2 C7 C6 C5 1.0(8) .
Se1 C7 C6 C5 174.4(5) .
C12 C13 C8 C9 0.4(8) .
C14 C13 C8 C9 -179.4(5) .
C12 C13 C8 Se1 -176.6(4) .
C14 C13 C8 Se1 3.6(7) .
C12 C13 C14 N2 -158.6(6) .
C8 C13 C14 N2 21.2(9) .
C6 C7 C2 C3 1.4(8) .
Se1 C7 C2 C3 -171.8(4) .
C6 C7 C2 C1 175.0(6) .
Se1 C7 C2 C1 1.7(8) .
C7 C6 C5 C4 -2.6(10) .
C16 N1 C1 C2 -169.6(7) .
Fe1 N1 C1 C2 -3.1(12) .
C3 C2 C1 N1 -157.5(7) .
C7 C2 C1 N1 29.0(11) .
C7 C2 C3 C4 -2.3(10) .
C1 C2 C3 C4 -176.2(6) .
C13 C8 C9 C10 1.1(8) .
Se1 C8 C9 C10 178.3(5) .
C8 C9 C10 C11 -1.7(10) .
C6 C5 C4 C3 1.8(12) .
C2 C3 C4 C5 0.7(12) .
C9 C10 C11 C12 0.9(12) .
C10 C11 C12 C13 0.7(11) .
C8 C13 C12 C11 -1.3(9) .
C14 C13 C12 C11 178.5(6) .
C13 C14 N2 C15 176.7(6) .
C13 C14 N2 Fe1 8.5(9) .
C1 N1 C16 C15 124.7(7) 2
Fe1 N1 C16 C15 -44.9(8) 2
C14 N2 C15 C16 -160.7(6) 2
Fe1 N2 C15 C16 9.6(8) 2
